data_1559711
loop_
_publ_author_name
'BLANGETTI, Marco'
'O&#x2019;SHEA, Donal F.'

_publ_section_title
;
 Crystal Structure of
 &lt;i&gt;rac&lt;/i&gt;-4-Iodo-5-methoxy[2.2]metacylophane; A Rare Example
 of a Halogenated Metacyclophane with Planar Chirality
;
_journal_issue 0
_journal_name_full 'X-ray Structure Analysis Online'
_journal_page_first 45
_journal_page_last 46
_journal_paper_doi 10.2116/xraystruct.36.45
_journal_volume 36
_journal_year 2020
_chemical_absolute_configuration ad
_chemical_formula_moiety 'C17 H17 I O'
_chemical_formula_sum 'C17 H17 I O'
_chemical_formula_weight 364.21
_space_group_IT_number 29
_space_group_name_Hall 'P 2c -2ac'
_space_group_name_H-M_alt 'P c a 21'
_symmetry_cell_setting orthorhombic
_symmetry_space_group_name_Hall 'P 2c -2ac'
_symmetry_space_group_name_H-M 'P c a 21'
_atom_sites_solution_hydrogens geom
_atom_sites_solution_primary direct
_atom_sites_solution_secondary difmap
_audit_creation_method SHELXL-97
_cell_angle_alpha 90.00
_cell_angle_beta 90.00
_cell_angle_gamma 90.00
_cell_formula_units_Z 4
_cell_length_a 13.5690(2)
_cell_length_b 14.2212(2)
_cell_length_c 7.5004(1)
_cell_measurement_reflns_used 10303
_cell_measurement_temperature 100(2)
_cell_measurement_theta_max 76.1236
_cell_measurement_theta_min 3.1049
_cell_volume 1447.33(4)
_computing_cell_refinement
;
CrysAlisPro, Agilent Technologies, 
Version 1.171.36.20 (release 27-06-2012 CrysAlis171 .NET) 
(compiled Jul 11 2012,15:38:31) 
;
_computing_data_collection
;
CrysAlisPro, Agilent Technologies, 
Version 1.171.36.20 (release 27-06-2012 CrysAlis171 .NET) 
(compiled Jul 11 2012,15:38:31) 
;
_computing_data_reduction
;
CrysAlisPro, Agilent Technologies, 
Version 1.171.36.20 (release 27-06-2012 CrysAlis171 .NET) 
(compiled Jul 11 2012,15:38:31) 
;
_computing_structure_refinement 'SHELXL-97 (Sheldrick, 2008)'
_computing_structure_solution 'SHELXS-97 (Sheldrick, 2008)'
_diffrn_ambient_temperature 100(2)
_diffrn_detector_area_resol_mean 10.3196
_diffrn_measured_fraction_theta_full 0.999
_diffrn_measured_fraction_theta_max 0.999
_diffrn_measurement_device_type 'SuperNova, Dual, Cu at zero, Atlas'
_diffrn_measurement_method '\w scans'
_diffrn_radiation_monochromator mirror
_diffrn_radiation_source 'SuperNova (Cu) X-ray Source'
_diffrn_radiation_type CuK\a
_diffrn_radiation_wavelength 1.54184
_diffrn_reflns_av_R_equivalents 0.0373
_diffrn_reflns_av_sigmaI/netI 0.0207
_diffrn_reflns_limit_h_max 16
_diffrn_reflns_limit_h_min -17
_diffrn_reflns_limit_k_max 17
_diffrn_reflns_limit_k_min -17
_diffrn_reflns_limit_l_max 9
_diffrn_reflns_limit_l_min -9
_diffrn_reflns_number 20236
_diffrn_reflns_theta_full 76.32
_diffrn_reflns_theta_max 76.32
_diffrn_reflns_theta_min 3.11
_exptl_absorpt_coefficient_mu 17.285
_exptl_absorpt_correction_T_max 0.697
_exptl_absorpt_correction_T_min 0.137
_exptl_absorpt_correction_type analytical
_exptl_absorpt_process_details
;
CrysAlisPro, Agilent Technologies, 
Version 1.171.36.20 (release 27-06-2012 CrysAlis171 .NET) 
(compiled Jul 11 2012,15:38:31) 
;
_exptl_crystal_colour colourless
_exptl_crystal_density_diffrn 1.671
_exptl_crystal_density_method 'not measured'
_exptl_crystal_description needle
_exptl_crystal_F_000 720
_exptl_crystal_size_max 0.3162
_exptl_crystal_size_mid 0.0464
_exptl_crystal_size_min 0.0231
_refine_diff_density_max 1.708
_refine_diff_density_min -0.665
_refine_diff_density_rms 0.094
_refine_ls_abs_structure_details 'Flack H D (1983), Acta Cryst. A39, 876-881'
_refine_ls_abs_structure_Flack 0.088(8)
_refine_ls_extinction_method none
_refine_ls_goodness_of_fit_ref 1.052
_refine_ls_hydrogen_treatment constr
_refine_ls_matrix_type full
_refine_ls_number_parameters 173
_refine_ls_number_reflns 3021
_refine_ls_number_restraints 1
_refine_ls_restrained_S_all 1.051
_refine_ls_R_factor_all 0.0290
_refine_ls_R_factor_gt 0.0281
_refine_ls_shift/su_max 0.001
_refine_ls_shift/su_mean 0.000
_refine_ls_structure_factor_coef Fsqd
_refine_ls_weighting_details 'calc w=1/[\s^2^(Fo^2^)+(0.0426P)^2^+2.8557P] where P=(Fo^2^+2Fc^2^)/3'
_refine_ls_weighting_scheme calc
_refine_ls_wR_factor_gt 0.0733
_refine_ls_wR_factor_ref 0.0741
_reflns_number_gt 2941
_reflns_number_total 3021
_reflns_threshold_expression I>2\s(I)
_cod_data_source_file 36_45_1.txt
_cod_data_source_block osh110
_cod_database_code 1559711

loop_
_space_group_symop_id
_space_group_symop_operation_xyz
1 'x, y, z'
2 '-x, -y, z+1/2'
3 'x+1/2, -y, z'
4 '-x+1/2, y, z+1/2'

loop_
_atom_site_label
_atom_site_type_symbol
_atom_site_fract_x
_atom_site_fract_y
_atom_site_fract_z
_atom_site_U_iso_or_equiv
_atom_site_adp_type
_atom_site_occupancy
_atom_site_symmetry_multiplicity
_atom_site_calc_flag
_atom_site_refinement_flags
_atom_site_disorder_assembly
_atom_site_disorder_group
C1 C 0.9541(3) 0.8351(3) 1.0954(5) 0.0181(7) Uani 1 1 d . . .
I I 1.021995(14) 0.926116(14) 1.28017(7) 0.02185(9) Uani 1 1 d . . .
C2 C 0.8687(3) 0.8659(3) 1.0092(5) 0.0190(8) Uani 1 1 d . . .
O O 0.8363(2) 0.9535(2) 1.0560(4) 0.0237(6) Uani 1 1 d . . .
C7 C 0.7440(4) 0.9841(3) 0.9807(6) 0.0279(10) Uani 1 1 d . . .
H7a H 0.7512 0.9915 0.8514 0.042 Uiso 1 1 calc R . .
H7b H 0.7251 1.0445 1.0336 0.042 Uiso 1 1 calc R . .
H7c H 0.6930 0.9372 1.0058 0.042 Uiso 1 1 calc R . .
C3 C 0.8248(3) 0.8107(3) 0.8784(5) 0.0193(8) Uani 1 1 d . . .
H3 H 0.7699 0.8342 0.8135 0.023 Uiso 1 1 calc R . .
C4 C 0.8610(3) 0.7210(3) 0.8424(5) 0.0186(7) Uani 1 1 d . . .
C5 C 0.9401(3) 0.6873(3) 0.9453(5) 0.0185(8) Uani 1 1 d . . .
H5 H 0.9580 0.6229 0.9359 0.022 Uiso 1 1 calc R . .
C6 C 0.9933(3) 0.7453(3) 1.0610(6) 0.0199(8) Uani 1 1 d . . .
C8 C 0.8308(3) 0.6677(3) 0.6779(6) 0.0227(8) Uani 1 1 d . . .
H8a H 0.7623 0.6845 0.6455 0.027 Uiso 1 1 calc R . .
H8b H 0.8330 0.5993 0.7023 0.027 Uiso 1 1 calc R . .
C9 C 0.9016(3) 0.6917(3) 0.5190(6) 0.0230(8) Uani 1 1 d . . .
H9a H 0.8804 0.6570 0.4111 0.028 Uiso 1 1 calc R . .
H9b H 0.8982 0.7598 0.4928 0.028 Uiso 1 1 calc R . .
C10 C 1.0972(3) 0.7166(3) 1.1049(6) 0.0243(8) Uani 1 1 d . . .
H10a H 1.0999 0.6479 1.1259 0.029 Uiso 1 1 calc R . .
H10b H 1.1190 0.7488 1.2151 0.029 Uiso 1 1 calc R . .
C11 C 1.1674(3) 0.7432(3) 0.9476(6) 0.0244(8) Uani 1 1 d . . .
H11a H 1.1637 0.8117 0.9254 0.029 Uiso 1 1 calc R . .
H11b H 1.2362 0.7275 0.9801 0.029 Uiso 1 1 calc R . .
C12 C 1.0059(3) 0.6650(3) 0.5652(6) 0.0209(8) Uani 1 1 d . . .
C13 C 1.0607(3) 0.7243(3) 0.6796(5) 0.0204(8) Uani 1 1 d . . .
H13 H 1.0436 0.7889 0.6876 0.024 Uiso 1 1 calc R . .
C14 C 1.1388(2) 0.6905(2) 0.7802(9) 0.0215(6) Uani 1 1 d . . .
C15 C 1.1727(3) 0.5991(3) 0.7485(6) 0.0260(10) Uani 1 1 d . . .
H15 H 1.2270 0.5751 0.8144 0.031 Uiso 1 1 calc R . .
C16 C 1.1268(4) 0.5432(3) 0.6197(6) 0.0272(9) Uani 1 1 d . . .
H16 H 1.1533 0.4833 0.5904 0.033 Uiso 1 1 calc R . .
C17 C 1.0423(4) 0.5751(3) 0.5346(7) 0.0270(9) Uani 1 1 d . . .
H17 H 1.0088 0.5347 0.4540 0.032 Uiso 1 1 calc R . .

loop_
_atom_site_aniso_label
_atom_site_aniso_U_11
_atom_site_aniso_U_22
_atom_site_aniso_U_33
_atom_site_aniso_U_23
_atom_site_aniso_U_13
_atom_site_aniso_U_12
C1 0.0189(17) 0.0211(19) 0.0142(17) -0.0035(15) -0.0003(14) -0.0027(15)
I 0.02198(12) 0.02357(13) 0.01999(12) -0.00257(15) -0.00044(15) -0.00381(7)
C2 0.0151(17) 0.0206(19) 0.0214(18) 0.0043(15) 0.0047(14) 0.0017(14)
O 0.0237(15) 0.0202(13) 0.0271(15) -0.0012(12) -0.0028(12) 0.0056(11)
C7 0.026(2) 0.027(2) 0.030(3) -0.0009(16) 0.001(2) 0.0131(18)
C3 0.0158(16) 0.0239(19) 0.0182(19) 0.0029(15) 0.0006(14) -0.0007(14)
C4 0.0159(16) 0.0194(18) 0.0205(17) 0.0051(14) 0.0016(13) -0.0035(14)
C5 0.0193(19) 0.0181(18) 0.0180(18) 0.0028(15) 0.0039(16) -0.0015(15)
C6 0.0195(17) 0.0183(19) 0.022(2) 0.0011(15) 0.0016(16) -0.0009(15)
C8 0.0201(19) 0.0209(19) 0.027(2) 0.0018(17) -0.0031(16) -0.0022(16)
C9 0.027(2) 0.0203(19) 0.0215(19) 0.0000(16) -0.0030(17) 0.0010(16)
C10 0.022(2) 0.027(2) 0.024(2) -0.0027(16) -0.0051(16) 0.0031(17)
C11 0.0195(19) 0.025(2) 0.028(2) -0.0066(17) -0.0049(16) -0.0010(16)
C12 0.0228(18) 0.023(2) 0.0170(19) -0.0012(17) 0.0019(16) -0.0017(16)
C13 0.0206(19) 0.0180(18) 0.022(2) -0.0017(16) 0.0050(15) -0.0041(15)
C14 0.0169(14) 0.0237(16) 0.0239(16) -0.005(2) 0.001(2) -0.0024(12)
C15 0.0192(16) 0.0251(18) 0.034(3) 0.0001(18) 0.0021(17) 0.0032(14)
C16 0.030(2) 0.020(2) 0.032(2) -0.0042(18) 0.0012(18) 0.0046(17)
C17 0.028(2) 0.025(2) 0.029(2) -0.0064(17) 0.000(2) 0.0004(16)

loop_
_atom_type_symbol
_atom_type_description
_atom_type_scat_dispersion_real
_atom_type_scat_dispersion_imag
_atom_type_scat_source
C C 0.0181 0.0091 'International Tables Vol C Tables 4.2.6.8 and 6.1.1.4'
H H 0.0000 0.0000 'International Tables Vol C Tables 4.2.6.8 and 6.1.1.4'
O O 0.0492 0.0322 'International Tables Vol C Tables 4.2.6.8 and 6.1.1.4'
I I -0.3257 6.8362 'International Tables Vol C Tables 4.2.6.8 and 6.1.1.4'

loop_
_geom_angle_atom_site_label_1
_geom_angle_atom_site_label_2
_geom_angle_atom_site_label_3
_geom_angle
_geom_angle_site_symmetry_1
_geom_angle_site_symmetry_3
_geom_angle_publ_flag
C2 C1 I 118.3(3) . . ?
C2 C1 C6 120.9(4) . . ?
C6 C1 I 120.8(3) . . ?
O C2 C1 115.7(4) . . ?
O C2 C3 123.9(4) . . ?
C3 C2 C1 120.3(4) . . ?
C2 O C7 117.0(3) . . ?
O C7 H7a 109.5 . . ?
O C7 H7b 109.5 . . ?
O C7 H7c 109.5 . . ?
H7a C7 H7b 109.5 . . ?
H7a C7 H7c 109.5 . . ?
H7b C7 H7c 109.5 . . ?
C2 C3 H3 119.9 . . ?
C2 C3 C4 120.2(4) . . ?
C4 C3 H3 119.9 . . ?
C3 C4 C5 118.3(4) . . ?
C3 C4 C8 121.6(4) . . ?
C5 C4 C8 119.1(4) . . ?
C4 C5 H5 118.9 . . ?
C6 C5 C4 122.3(4) . . ?
C6 C5 H5 118.9 . . ?
C1 C6 C10 124.1(4) . . ?
C5 C6 C1 117.0(4) . . ?
C5 C6 C10 117.4(4) . . ?
C4 C8 H8a 109.6 . . ?
C4 C8 H8b 109.6 . . ?
C4 C8 C9 110.3(3) . . ?
H8a C8 H8b 108.1 . . ?
C9 C8 H8a 109.6 . . ?
C9 C8 H8b 109.6 . . ?
C8 C9 H9a 109.6 . . ?
C8 C9 H9b 109.6 . . ?
H9a C9 H9b 108.1 . . ?
C12 C9 C8 110.3(4) . . ?
C12 C9 H9a 109.6 . . ?
C12 C9 H9b 109.6 . . ?
C6 C10 H10a 109.7 . . ?
C6 C10 H10b 109.7 . . ?
C6 C10 C11 109.9(4) . . ?
H10a C10 H10b 108.2 . . ?
C11 C10 H10a 109.7 . . ?
C11 C10 H10b 109.7 . . ?
C10 C11 H11a 109.6 . . ?
C10 C11 H11b 109.6 . . ?
H11a C11 H11b 108.1 . . ?
C14 C11 C10 110.5(3) . . ?
C14 C11 H11a 109.6 . . ?
C14 C11 H11b 109.6 . . ?
C13 C12 C9 119.0(4) . . ?
C17 C12 C9 121.9(4) . . ?
C17 C12 C13 117.4(4) . . ?
C12 C13 H13 119.1 . . ?
C14 C13 C12 121.7(4) . . ?
C14 C13 H13 119.1 . . ?
C13 C14 C11 118.5(3) . . ?
C13 C14 C15 118.7(4) . . ?
C15 C14 C11 121.1(4) . . ?
C14 C15 H15 120.0 . . ?
C16 C15 C14 119.9(4) . . ?
C16 C15 H15 120.0 . . ?
C15 C16 H16 120.0 . . ?
C17 C16 C15 120.0(4) . . ?
C17 C16 H16 120.0 . . ?
C12 C17 H17 119.4 . . ?
C16 C17 C12 121.3(4) . . ?
C16 C17 H17 119.4 . . ?

loop_
_geom_bond_atom_site_label_1
_geom_bond_atom_site_label_2
_geom_bond_distance
_geom_bond_site_symmetry_2
_geom_bond_publ_flag
C1 I 2.109(4) . ?
C1 C2 1.397(6) . ?
C1 C6 1.407(6) . ?
C2 O 1.367(5) . ?
C2 C3 1.391(6) . ?
O C7 1.441(5) . ?
C7 H7a 0.9800 . ?
C7 H7b 0.9800 . ?
C7 H7c 0.9800 . ?
C3 H3 0.9500 . ?
C3 C4 1.394(6) . ?
C4 C5 1.406(6) . ?
C4 C8 1.504(6) . ?
C5 H5 0.9500 . ?
C5 C6 1.398(6) . ?
C6 C10 1.504(6) . ?
C8 H8a 0.9900 . ?
C8 H8b 0.9900 . ?
C8 C9 1.568(6) . ?
C9 H9a 0.9900 . ?
C9 H9b 0.9900 . ?
C9 C12 1.505(6) . ?
C10 H10a 0.9900 . ?
C10 H10b 0.9900 . ?
C10 C11 1.563(6) . ?
C11 H11a 0.9900 . ?
C11 H11b 0.9900 . ?
C11 C14 1.513(7) . ?
C12 C13 1.414(6) . ?
C12 C17 1.390(6) . ?
C13 H13 0.9500 . ?
C13 C14 1.387(6) . ?
C14 C15 1.399(5) . ?
C15 H15 0.9500 . ?
C15 C16 1.398(7) . ?
C16 H16 0.9500 . ?
C16 C17 1.388(7) . ?
C17 H17 0.9500 . ?

loop_
_geom_torsion_atom_site_label_1
_geom_torsion_atom_site_label_2
_geom_torsion_atom_site_label_3
_geom_torsion_atom_site_label_4
_geom_torsion
_geom_torsion_site_symmetry_1
_geom_torsion_site_symmetry_2
_geom_torsion_site_symmetry_3
_geom_torsion_site_symmetry_4
_geom_torsion_publ_flag
C1 C2 O C7 -174.9(4) . . . . ?
C1 C2 C3 C4 5.1(6) . . . . ?
C1 C6 C10 C11 -86.9(5) . . . . ?
I C1 C2 O -0.8(5) . . . . ?
I C1 C2 C3 176.1(3) . . . . ?
I C1 C6 C5 176.0(3) . . . . ?
I C1 C6 C10 -18.6(6) . . . . ?
C2 C1 C6 C5 -3.5(6) . . . . ?
C2 C1 C6 C10 162.0(4) . . . . ?
C2 C3 C4 C5 2.2(6) . . . . ?
C2 C3 C4 C8 -166.5(4) . . . . ?
O C2 C3 C4 -178.3(4) . . . . ?
C3 C2 O C7 8.3(6) . . . . ?
C3 C4 C5 C6 -10.5(6) . . . . ?
C3 C4 C8 C9 88.7(4) . . . . ?
C4 C5 C6 C1 11.1(6) . . . . ?
C4 C5 C6 C10 -155.4(4) . . . . ?
C4 C8 C9 C12 60.1(4) . . . . ?
C5 C4 C8 C9 -79.8(5) . . . . ?
C5 C6 C10 C11 78.4(5) . . . . ?
C6 C1 C2 O 178.7(4) . . . . ?
C6 C1 C2 C3 -4.5(6) . . . . ?
C6 C10 C11 C14 -62.5(5) . . . . ?
C8 C4 C5 C6 158.4(4) . . . . ?
C8 C9 C12 C13 -77.5(5) . . . . ?
C8 C9 C12 C17 87.2(5) . . . . ?
C9 C12 C13 C14 155.3(4) . . . . ?
C9 C12 C17 C16 -162.0(4) . . . . ?
C10 C11 C14 C13 80.4(5) . . . . ?
C10 C11 C14 C15 -84.6(5) . . . . ?
C11 C14 C15 C16 163.6(4) . . . . ?
C12 C13 C14 C11 -156.0(4) . . . . ?
C12 C13 C14 C15 9.3(7) . . . . ?
C13 C12 C17 C16 3.0(7) . . . . ?
C13 C14 C15 C16 -1.3(7) . . . . ?
C14 C15 C16 C17 -5.6(7) . . . . ?
C15 C16 C17 C12 4.7(8) . . . . ?
C17 C12 C13 C14 -10.1(6) . . . . ?
